data_7223480
loop_
_publ_author_name
'Meshram, Harshadas Mitaram'
'A., Sanjeeva Kumar'
'Ramesh, Palakuri'
'G., Santosh Kumar'
'Alladi, Swetha'

_publ_section_title
;
 Ru(III) --catalyzed \a-cross-coupling aldol type addition reaction of
 activated olefins with isatins
;
_journal_name_full 'RSC Adv.'
_journal_paper_doi 10.1039/C5RA14714J
_journal_year 2015
_chemical_formula_moiety 'C15 H17 N O4'
_chemical_formula_sum 'C15 H17 N O4'
_chemical_formula_weight 275.30
_chemical_name_systematic 3-hydroxy-5-methoxy-3-(2-oxocyclohexyl)indolin-2-one
_space_group_crystal_system monoclinic
_space_group_IT_number 14
_space_group_name_Hall '-P 2yn'
_space_group_name_H-M_alt 'P 1 21/n 1'
_symmetry_space_group_name_Hall '-P 2yn'
_symmetry_space_group_name_H-M 'P 1 21/n 1'
_atom_sites_solution_hydrogens mixed
_audit_creation_method SHELXL-2014/7
_audit_update_record
;
2015-11-04 deposited with the CCDC.
2015-11-24 downloaded from the CCDC.
;
_cell_angle_alpha 90
_cell_angle_beta 96.277(2)
_cell_angle_gamma 90
_cell_formula_units_Z 8
_cell_length_a 7.5260(7)
_cell_length_b 15.1059(14)
_cell_length_c 24.110(2)
_cell_measurement_reflns_used 7182
_cell_measurement_temperature 293(2)
_cell_measurement_theta_max 25.98
_cell_measurement_theta_min 2.17
_cell_volume 2724.6(4)
_computing_cell_refinement 'Bruker SMART'
_computing_data_collection 'Bruker SMART'
_computing_data_reduction 'Bruker SAINT'
_computing_molecular_graphics 'Bruker SHELXTL'
_computing_structure_refinement 'SHELXL-2014/7 (Sheldrick, 2014)'
_computing_structure_solution 'Bruker SHELXTL'
_diffrn_ambient_temperature 293(2)
_diffrn_measured_fraction_theta_full 1.000
_diffrn_measured_fraction_theta_max 1.000
_diffrn_measurement_device_type 'CCD area detector'
_diffrn_measurement_method 'phi and omega scans'
_diffrn_radiation_type MoK\a
_diffrn_radiation_wavelength 0.71073
_diffrn_reflns_av_R_equivalents 0.0326
_diffrn_reflns_av_unetI/netI 0.0224
_diffrn_reflns_laue_measured_fraction_full 1.000
_diffrn_reflns_laue_measured_fraction_max 1.000
_diffrn_reflns_limit_h_max 8
_diffrn_reflns_limit_h_min -8
_diffrn_reflns_limit_k_max 17
_diffrn_reflns_limit_k_min -17
_diffrn_reflns_limit_l_max 28
_diffrn_reflns_limit_l_min -28
_diffrn_reflns_number 25936
_diffrn_reflns_point_group_measured_fraction_full 1.000
_diffrn_reflns_point_group_measured_fraction_max 1.000
_diffrn_reflns_theta_full 25.026
_diffrn_reflns_theta_max 25.026
_diffrn_reflns_theta_min 1.594
_diffrn_source 'fine-focus sealed tube'
_exptl_absorpt_coefficient_mu 0.098
_exptl_absorpt_correction_T_max 0.987
_exptl_absorpt_correction_T_min 0.964
_exptl_absorpt_correction_type multi-scan
_exptl_absorpt_process_details 'Bruker AXS SADABS program'
_exptl_crystal_density_diffrn 1.342
_exptl_crystal_description plate
_exptl_crystal_F_000 1168
_exptl_crystal_size_max 0.370
_exptl_crystal_size_mid 0.250
_exptl_crystal_size_min 0.130
_refine_diff_density_max 0.375
_refine_diff_density_min -0.177
_refine_diff_density_rms 0.049
_refine_ls_extinction_method none
_refine_ls_goodness_of_fit_ref 1.230
_refine_ls_hydrogen_treatment mixed
_refine_ls_matrix_type full
_refine_ls_number_parameters 379
_refine_ls_number_reflns 4796
_refine_ls_number_restraints 0
_refine_ls_restrained_S_all 1.230
_refine_ls_R_factor_all 0.0764
_refine_ls_R_factor_gt 0.0704
_refine_ls_shift/su_max 0.000
_refine_ls_shift/su_mean 0.000
_refine_ls_structure_factor_coef Fsqd
_refine_ls_weighting_details 'w=1/[\s^2^(Fo^2^)+(0.0566P)^2^+2.0005P] where P=(Fo^2^+2Fc^2^)/3'
_refine_ls_weighting_scheme calc
_refine_ls_wR_factor_gt 0.1591
_refine_ls_wR_factor_ref 0.1629
_reflns_Friedel_coverage 0.000
_reflns_number_gt 4356
_reflns_number_total 4796
_reflns_threshold_expression 'I > 2\s(I)'
_cod_data_source_file c5ra14714j2.cif
_cod_data_source_block BB74M
_cod_database_code 7223480
_shelx_shelxl_version_number 2014/7
_shelx_space_group_comment
;
The symmetry employed for this shelxl refinement is uniquely defined
by the following loop, which should always be used as a source of
symmetry information in preference to the above space-group names.
They are only intended as comments.
;
_shelx_estimated_absorpt_t_min 0.965
_shelx_estimated_absorpt_t_max 0.987
_exptl_absorpt_special_details 'Sheldrick,G.M.,(2003),University of gottingen,Germany'

loop_
_space_group_symop_operation_xyz
'x, y, z'
'-x+1/2, y+1/2, -z+1/2'
'-x, -y, -z'
'x-1/2, -y-1/2, z-1/2'

loop_
_atom_site_label
_atom_site_type_symbol
_atom_site_fract_x
_atom_site_fract_y
_atom_site_fract_z
_atom_site_U_iso_or_equiv
_atom_site_adp_type
_atom_site_occupancy
_atom_site_site_symmetry_order
_atom_site_calc_flag
_atom_site_refinement_flags_posn
_atom_site_refinement_flags_adp
O1 O 0.3707(2) 0.01173(11) 0.07124(8) 0.0429(5) Uani 1 1 d . .
O5 O 0.8674(2) -0.00102(12) 0.06683(8) 0.0428(5) Uani 1 1 d . .
C1 C 0.3436(3) -0.06846(16) 0.06898(10) 0.0323(5) Uani 1 1 d . .
C2 C 0.4934(3) -0.13914(16) 0.07728(10) 0.0318(5) Uani 1 1 d . .
C3 C 0.3863(3) -0.22344(16) 0.06864(10) 0.0323(5) Uani 1 1 d . .
C4 C 0.2067(3) -0.20179(17) 0.05677(10) 0.0341(6) Uani 1 1 d . .
C5 C 0.0788(3) -0.26566(18) 0.04416(11) 0.0412(6) Uani 1 1 d . .
H5 H -0.0410 -0.2506 0.0360 0.049 Uiso 1 1 calc R U
C6 C 0.1336(4) -0.35357(18) 0.04398(12) 0.0441(7) Uani 1 1 d . .
H6 H 0.0490 -0.3981 0.0366 0.053 Uiso 1 1 calc R U
C7 C 0.3120(4) -0.37555(17) 0.05468(12) 0.0424(7) Uani 1 1 d . .
C8 C 0.4403(3) -0.30990(17) 0.06686(11) 0.0390(6) Uani 1 1 d . .
H8 H 0.5608 -0.3245 0.0737 0.047 Uiso 1 1 calc R U
C9 C 0.2593(4) -0.5269(2) 0.03122(17) 0.0638(9) Uani 1 1 d . .
H9A H 0.1717 -0.5378 0.0565 0.096 Uiso 1 1 calc R U
H9B H 0.3248 -0.5803 0.0262 0.096 Uiso 1 1 calc R U
H9C H 0.2005 -0.5078 -0.0041 0.096 Uiso 1 1 calc R U
C10 C 0.6044(3) -0.12679(16) 0.13425(11) 0.0349(6) Uani 1 1 d . .
H10 H 0.6552 -0.0671 0.1336 0.042 Uiso 1 1 calc R U
C11 C 0.7642(4) -0.1897(2) 0.14411(12) 0.0488(7) Uani 1 1 d . .
H11A H 0.7212 -0.2503 0.1439 0.059 Uiso 1 1 calc R U
H11B H 0.8382 -0.1835 0.1138 0.059 Uiso 1 1 calc R U
C12 C 0.8756(4) -0.1719(2) 0.19842(14) 0.0605(9) Uani 1 1 d . .
H12A H 0.9744 -0.2135 0.2030 0.073 Uiso 1 1 calc R U
H12B H 0.9248 -0.1126 0.1979 0.073 Uiso 1 1 calc R U
C13 C 0.7670(6) -0.1806(3) 0.24629(16) 0.0852(13) Uani 1 1 d . .
H13A H 0.8404 -0.1660 0.2807 0.102 Uiso 1 1 calc R U
H13B H 0.7275 -0.2414 0.2489 0.102 Uiso 1 1 calc R U
C14 C 0.6050(5) -0.1197(3) 0.23919(14) 0.0801(12) Uani 1 1 d . .
H14A H 0.5289 -0.1327 0.2681 0.096 Uiso 1 1 calc R U
H14B H 0.6451 -0.0588 0.2441 0.096 Uiso 1 1 calc R U
C15 C 0.4975(4) -0.12854(19) 0.18338(12) 0.0450(7) Uani 1 1 d . .
C16 C 0.8506(3) 0.07779(17) 0.07832(10) 0.0346(6) Uani 1 1 d . .
C17 C 1.0061(3) 0.14018(16) 0.10000(11) 0.0338(6) Uani 1 1 d . .
C18 C 0.9081(3) 0.22724(17) 0.10361(10) 0.0349(6) Uani 1 1 d . .
C19 C 0.7273(3) 0.21370(17) 0.08687(10) 0.0360(6) Uani 1 1 d . .
C20 C 0.6065(4) 0.28197(19) 0.08431(12) 0.0440(7) Uani 1 1 d . .
H20 H 0.4858 0.2720 0.0734 0.053 Uiso 1 1 calc R U
C21 C 0.6692(4) 0.36646(18) 0.09849(12) 0.0456(7) Uani 1 1 d . .
H21 H 0.5892 0.4135 0.0975 0.055 Uiso 1 1 calc R U
C22 C 0.8484(4) 0.38123(17) 0.11396(11) 0.0396(6) Uani 1 1 d . .
C23 C 0.9701(4) 0.31127(17) 0.11634(11) 0.0378(6) Uani 1 1 d . .
H23 H 1.0913 0.3213 0.1264 0.045 Uiso 1 1 calc R U
C24 C 0.8072(5) 0.5341(2) 0.13487(16) 0.0653(9) Uani 1 1 d . .
H24A H 0.7277 0.5431 0.1014 0.098 Uiso 1 1 calc R U
H24B H 0.8760 0.5868 0.1434 0.098 Uiso 1 1 calc R U
H24C H 0.7389 0.5207 0.1652 0.098 Uiso 1 1 calc R U
C25 C 1.1057(3) 0.10435(17) 0.15486(11) 0.0367(6) Uani 1 1 d . .
H25 H 1.1517 0.0462 0.1454 0.044 Uiso 1 1 calc R U
C26 C 1.2707(4) 0.1585(2) 0.17685(14) 0.0511(8) Uani 1 1 d . .
H26A H 1.3507 0.1625 0.1480 0.061 Uiso 1 1 calc R U
H26B H 1.2339 0.2181 0.1853 0.061 Uiso 1 1 calc R U
C27 C 1.3695(4) 0.1180(2) 0.22845(15) 0.0592(9) Uani 1 1 d . .
H27A H 1.4122 0.0597 0.2196 0.071 Uiso 1 1 calc R U
H27B H 1.4724 0.1543 0.2410 0.071 Uiso 1 1 calc R U
C28 C 1.2517(5) 0.1106(3) 0.27407(16) 0.0827(12) Uani 1 1 d . .
H28A H 1.2162 0.1693 0.2850 0.099 Uiso 1 1 calc R U
H28B H 1.3170 0.0827 0.3063 0.099 Uiso 1 1 calc R U
C29 C 1.0865(5) 0.0564(3) 0.25520(16) 0.0889(14) Uani 1 1 d . .
H29A H 1.1211 -0.0049 0.2515 0.107 Uiso 1 1 calc R U
H29B H 1.0051 0.0593 0.2837 0.107 Uiso 1 1 calc R U
C30 C 0.9901(4) 0.0872(2) 0.20075(12) 0.0476(7) Uani 1 1 d . .
H1N H 0.089(4) -0.081(2) 0.0538(13) 0.055(9) Uiso 1 1 d . .
H2N H 0.600(4) 0.103(2) 0.0619(13) 0.049(9) Uiso 1 1 d . .
H2O H 0.669(4) -0.088(2) 0.0404(12) 0.039(8) Uiso 1 1 d . .
H6O H 1.191(4) 0.106(2) 0.0603(13) 0.048(9) Uiso 1 1 d . .
N1 N 0.1863(3) -0.10920(15) 0.05727(9) 0.0375(5) Uani 1 1 d . .
N2 N 0.6987(3) 0.12432(15) 0.07200(10) 0.0400(5) Uani 1 1 d . .
O2 O 0.6033(2) -0.13112(13) 0.03340(8) 0.0379(4) Uani 1 1 d . .
O3 O 0.3781(3) -0.46033(13) 0.05335(11) 0.0624(7) Uani 1 1 d . .
O4 O 0.3377(3) -0.13073(18) 0.17860(10) 0.0695(7) Uani 1 1 d . .
O6 O 1.1244(3) 0.14803(13) 0.05845(8) 0.0416(5) Uani 1 1 d . .
O7 O 0.9235(3) 0.46283(12) 0.12699(10) 0.0548(6) Uani 1 1 d . .
O8 O 0.8300(3) 0.09222(18) 0.19410(10) 0.0682(7) Uani 1 1 d . .

loop_
_atom_site_aniso_label
_atom_site_aniso_U_11
_atom_site_aniso_U_22
_atom_site_aniso_U_33
_atom_site_aniso_U_23
_atom_site_aniso_U_13
_atom_site_aniso_U_12
O1 0.0376(10) 0.0299(10) 0.0614(12) 0.0039(8) 0.0072(9) 0.0055(8)
O5 0.0368(10) 0.0344(10) 0.0573(12) -0.0044(9) 0.0045(9) -0.0002(8)
C1 0.0336(13) 0.0314(14) 0.0325(13) 0.0025(10) 0.0060(10) 0.0039(11)
C2 0.0318(13) 0.0292(13) 0.0350(13) -0.0007(10) 0.0060(10) 0.0027(10)
C3 0.0324(13) 0.0334(13) 0.0310(13) -0.0002(10) 0.0026(10) 0.0006(10)
C4 0.0320(13) 0.0375(14) 0.0329(13) 0.0019(11) 0.0035(10) 0.0057(11)
C5 0.0292(13) 0.0446(16) 0.0491(16) -0.0020(12) 0.0017(11) -0.0013(11)
C6 0.0380(15) 0.0402(16) 0.0531(17) -0.0055(13) 0.0003(12) -0.0102(12)
C7 0.0450(16) 0.0301(14) 0.0503(16) -0.0036(12) -0.0024(13) 0.0004(12)
C8 0.0311(13) 0.0350(14) 0.0499(16) -0.0027(12) -0.0006(11) 0.0036(11)
C9 0.058(2) 0.0361(17) 0.094(3) -0.0110(16) -0.0039(18) -0.0075(14)
C10 0.0355(14) 0.0273(13) 0.0414(15) 0.0018(11) 0.0019(11) 0.0009(10)
C11 0.0403(16) 0.0537(18) 0.0516(17) 0.0017(14) 0.0007(13) 0.0117(13)
C12 0.0527(19) 0.059(2) 0.065(2) 0.0051(16) -0.0150(16) 0.0107(15)
C13 0.090(3) 0.111(3) 0.050(2) 0.014(2) -0.012(2) 0.029(3)
C14 0.082(3) 0.116(3) 0.0409(19) -0.002(2) 0.0027(18) 0.031(2)
C15 0.0480(18) 0.0455(16) 0.0421(16) 0.0006(12) 0.0083(13) 0.0085(13)
C16 0.0349(14) 0.0344(14) 0.0350(14) 0.0001(11) 0.0064(11) 0.0016(11)
C17 0.0300(13) 0.0305(13) 0.0418(14) 0.0019(11) 0.0082(11) 0.0025(10)
C18 0.0335(13) 0.0372(14) 0.0347(14) 0.0030(11) 0.0068(10) 0.0048(11)
C19 0.0348(14) 0.0387(14) 0.0345(13) -0.0006(11) 0.0041(11) 0.0032(11)
C20 0.0335(14) 0.0474(17) 0.0506(16) 0.0015(13) 0.0024(12) 0.0102(12)
C21 0.0450(16) 0.0398(16) 0.0519(17) 0.0024(13) 0.0048(13) 0.0179(13)
C22 0.0475(16) 0.0325(14) 0.0393(15) 0.0030(11) 0.0069(12) 0.0070(12)
C23 0.0363(14) 0.0362(14) 0.0410(15) 0.0031(11) 0.0049(11) 0.0032(11)
C24 0.073(2) 0.0381(17) 0.083(2) -0.0067(16) -0.0003(19) 0.0177(16)
C25 0.0335(14) 0.0293(13) 0.0467(15) -0.0002(11) 0.0015(11) 0.0022(10)
C26 0.0402(16) 0.0467(17) 0.064(2) 0.0030(14) -0.0033(14) -0.0054(13)
C27 0.0466(18) 0.0520(19) 0.074(2) -0.0029(16) -0.0157(16) -0.0031(14)
C28 0.071(2) 0.115(3) 0.056(2) 0.003(2) -0.0172(19) -0.005(2)
C29 0.067(2) 0.143(4) 0.055(2) 0.034(2) -0.0029(18) -0.026(3)
C30 0.0399(17) 0.0536(18) 0.0492(17) 0.0028(14) 0.0036(13) -0.0063(13)
N1 0.0293(12) 0.0344(12) 0.0483(13) 0.0013(10) 0.0015(10) 0.0067(10)
N2 0.0288(12) 0.0408(13) 0.0494(14) -0.0047(10) -0.0001(10) 0.0002(10)
O2 0.0376(10) 0.0374(11) 0.0399(10) -0.0030(8) 0.0094(8) -0.0033(9)
O3 0.0487(13) 0.0310(11) 0.1024(18) -0.0122(11) -0.0150(12) -0.0007(9)
O4 0.0506(14) 0.103(2) 0.0573(14) -0.0043(13) 0.0181(11) 0.0000(13)
O6 0.0373(11) 0.0367(11) 0.0529(12) 0.0063(9) 0.0144(9) 0.0095(9)
O7 0.0572(13) 0.0308(11) 0.0760(15) -0.0027(10) 0.0050(11) 0.0081(9)
O8 0.0442(13) 0.0973(19) 0.0645(15) 0.0129(13) 0.0125(11) -0.0013(12)

loop_
_atom_type_symbol
_atom_type_description
_atom_type_scat_dispersion_real
_atom_type_scat_dispersion_imag
_atom_type_scat_source
C C 0.0033 0.0016 'International Tables Vol C Tables 4.2.6.8 and 6.1.1.4'
H H 0.0000 0.0000 'International Tables Vol C Tables 4.2.6.8 and 6.1.1.4'
N N 0.0061 0.0033 'International Tables Vol C Tables 4.2.6.8 and 6.1.1.4'
O O 0.0106 0.0060 'International Tables Vol C Tables 4.2.6.8 and 6.1.1.4'

loop_
_geom_angle_atom_site_label_1
_geom_angle_atom_site_label_2
_geom_angle_atom_site_label_3
_geom_angle
O1 C1 N1 127.0(2)
O1 C1 C2 124.0(2)
N1 C1 C2 109.0(2)
O2 C2 C3 108.39(19)
O2 C2 C10 110.6(2)
C3 C2 C10 117.1(2)
O2 C2 C1 108.67(19)
C3 C2 C1 101.14(19)
C10 C2 C1 110.36(19)
C8 C3 C4 120.2(2)
C8 C3 C2 130.7(2)
C4 C3 C2 108.8(2)
C5 C4 C3 121.5(2)
C5 C4 N1 128.7(2)
C3 C4 N1 109.7(2)
C4 C5 C6 118.1(2)
C4 C5 H5 121.0
C6 C5 H5 121.0
C7 C6 C5 120.8(2)
C7 C6 H6 119.6
C5 C6 H6 119.6
O3 C7 C6 124.5(2)
O3 C7 C8 115.0(2)
C6 C7 C8 120.4(2)
C3 C8 C7 118.9(2)
C3 C8 H8 120.5
C7 C8 H8 120.5
O3 C9 H9A 109.5
O3 C9 H9B 109.5
H9A C9 H9B 109.5
O3 C9 H9C 109.5
H9A C9 H9C 109.5
H9B C9 H9C 109.5
C15 C10 C11 110.2(2)
C15 C10 C2 114.6(2)
C11 C10 C2 113.8(2)
C15 C10 H10 105.8
C11 C10 H10 105.8
C2 C10 H10 105.8
C12 C11 C10 112.3(2)
C12 C11 H11A 109.2
C10 C11 H11A 109.2
C12 C11 H11B 109.2
C10 C11 H11B 109.2
H11A C11 H11B 107.9
C13 C12 C11 111.0(3)
C13 C12 H12A 109.4
C11 C12 H12A 109.4
C13 C12 H12B 109.4
C11 C12 H12B 109.4
H12A C12 H12B 108.0
C12 C13 C14 111.1(3)
C12 C13 H13A 109.4
C14 C13 H13A 109.4
C12 C13 H13B 109.4
C14 C13 H13B 109.4
H13A C13 H13B 108.0
C15 C14 C13 113.2(3)
C15 C14 H14A 108.9
C13 C14 H14A 108.9
C15 C14 H14B 108.9
C13 C14 H14B 108.9
H14A C14 H14B 107.8
O4 C15 C14 121.8(3)
O4 C15 C10 122.9(3)
C14 C15 C10 115.1(3)
O5 C16 N2 126.1(2)
O5 C16 C17 124.9(2)
N2 C16 C17 108.9(2)
O6 C17 C18 108.4(2)
O6 C17 C25 110.6(2)
C18 C17 C25 116.7(2)
O6 C17 C16 108.8(2)
C18 C17 C16 101.12(19)
C25 C17 C16 110.7(2)
C23 C18 C19 119.9(2)
C23 C18 C17 131.2(2)
C19 C18 C17 108.8(2)
C20 C19 C18 121.6(2)
C20 C19 N2 128.9(2)
C18 C19 N2 109.4(2)
C19 C20 C21 118.3(3)
C19 C20 H20 120.9
C21 C20 H20 120.9
C22 C21 C20 120.7(2)
C22 C21 H21 119.6
C20 C21 H21 119.6
O7 C22 C21 124.9(2)
O7 C22 C23 114.7(2)
C21 C22 C23 120.5(2)
C18 C23 C22 119.0(2)
C18 C23 H23 120.5
C22 C23 H23 120.5
O7 C24 H24A 109.5
O7 C24 H24B 109.5
H24A C24 H24B 109.5
O7 C24 H24C 109.5
H24A C24 H24C 109.5
H24B C24 H24C 109.5
C30 C25 C26 110.5(2)
C30 C25 C17 115.1(2)
C26 C25 C17 114.1(2)
C30 C25 H25 105.4
C26 C25 H25 105.4
C17 C25 H25 105.4
C27 C26 C25 112.1(2)
C27 C26 H26A 109.2
C25 C26 H26A 109.2
C27 C26 H26B 109.2
C25 C26 H26B 109.2
H26A C26 H26B 107.9
C28 C27 C26 111.1(3)
C28 C27 H27A 109.4
C26 C27 H27A 109.4
C28 C27 H27B 109.4
C26 C27 H27B 109.4
H27A C27 H27B 108.0
C27 C28 C29 110.7(3)
C27 C28 H28A 109.5
C29 C28 H28A 109.5
C27 C28 H28B 109.5
C29 C28 H28B 109.5
H28A C28 H28B 108.1
C30 C29 C28 113.4(3)
C30 C29 H29A 108.9
C28 C29 H29A 108.9
C30 C29 H29B 108.9
C28 C29 H29B 108.9
H29A C29 H29B 107.7
O8 C30 C29 121.2(3)
O8 C30 C25 123.0(3)
C29 C30 C25 115.7(3)
C1 N1 C4 111.4(2)
C1 N1 H1N 122(2)
C4 N1 H1N 126(2)
C16 N2 C19 111.7(2)
C16 N2 H2N 124(2)
C19 N2 H2N 124(2)
C2 O2 H2O 107(2)
C7 O3 C9 117.1(2)
C17 O6 H6O 109(2)
C22 O7 C24 117.9(2)

loop_
_geom_bond_atom_site_label_1
_geom_bond_atom_site_label_2
_geom_bond_distance
O1 C1 1.229(3)
O5 C16 1.232(3)
C1 N1 1.337(3)
C1 C2 1.550(3)
C2 O2 1.417(3)
C2 C3 1.510(3)
C2 C10 1.539(3)
C3 C8 1.370(4)
C3 C4 1.390(3)
C4 C5 1.373(4)
C4 N1 1.407(3)
C5 C6 1.391(4)
C5 H5 0.9300
C6 C7 1.380(4)
C6 H6 0.9300
C7 O3 1.376(3)
C7 C8 1.393(4)
C8 H8 0.9300
C9 O3 1.411(3)
C9 H9A 0.9600
C9 H9B 0.9600
C9 H9C 0.9600
C10 C15 1.503(4)
C10 C11 1.531(4)
C10 H10 0.9800
C11 C12 1.500(4)
C11 H11A 0.9700
C11 H11B 0.9700
C12 C13 1.491(5)
C12 H12A 0.9700
C12 H12B 0.9700
C13 C14 1.522(5)
C13 H13A 0.9700
C13 H13B 0.9700
C14 C15 1.498(4)
C14 H14A 0.9700
C14 H14B 0.9700
C15 O4 1.196(4)
C16 N2 1.337(3)
C16 C17 1.548(3)
C17 O6 1.416(3)
C17 C18 1.515(3)
C17 C25 1.545(4)
C18 C23 1.376(4)
C18 C19 1.391(4)
C19 C20 1.372(4)
C19 N2 1.407(3)
C20 C21 1.390(4)
C20 H20 0.9300
C21 C22 1.378(4)
C21 H21 0.9300
C22 O7 1.378(3)
C22 C23 1.396(4)
C23 H23 0.9300
C24 O7 1.413(3)
C24 H24A 0.9600
C24 H24B 0.9600
C24 H24C 0.9600
C25 C30 1.503(4)
C25 C26 1.533(4)
C25 H25 0.9800
C26 C27 1.507(4)
C26 H26A 0.9700
C26 H26B 0.9700
C27 C28 1.491(5)
C27 H27A 0.9700
C27 H27B 0.9700
C28 C29 1.516(5)
C28 H28A 0.9700
C28 H28B 0.9700
C29 C30 1.502(5)
C29 H29A 0.9700
C29 H29B 0.9700
C30 O8 1.200(3)
N1 H1N 0.84(3)
N2 H2N 0.82(3)
O2 H2O 0.82(3)
O6 H6O 0.80(3)
